data_1504401
loop_
_publ_author_name
'Saraev, V. V.'
'Kraikivskii, P. B.'
'Svoboda, I.'
'Kuzakov, A. S.'
'Jordan, R. F.'

_publ_section_title
;
 Synthesis, molecular structure, and EPR analysis of the three-coordinate
 Ni(I) complex [Ni(PPh3)3][BF4].
;
_journal_issue 48
_journal_name_full 'The journal of physical chemistry. A'
_journal_page_first 12449
_journal_page_last 12455
_journal_paper_doi 10.1021/jp802462x
_journal_volume 112
_journal_year 2008
_chemical_formula_sum 'C65 H59.5 B2 F7 Ni O P3'
_chemical_formula_weight 1162.87
_chemical_name_systematic
; 
 ? 
;
_space_group_IT_number 2
_symmetry_space_group_name_Hall '-P 1'
_symmetry_space_group_name_H-M 'P -1'
_atom_sites_solution_hydrogens geom
_atom_sites_solution_primary direct
_atom_sites_solution_secondary difmap
_audit_creation_method SHELXL-97
_cell_angle_alpha 76.880(9)
_cell_angle_beta 68.233(9)
_cell_angle_gamma 83.948(8)
_cell_formula_units_Z 2
_cell_length_a 13.3180(10)
_cell_length_b 13.9460(10)
_cell_length_c 17.0170(10)
_cell_measurement_reflns_used 1024
_cell_measurement_temperature 100(2)
_cell_measurement_theta_max 25.03
_cell_measurement_theta_min 2.19
_cell_volume 2857.9(4)
_computing_structure_refinement 'SHELXL-97 (Sheldrick, 1997)'
_computing_structure_solution 'SHELXS-97 (Sheldrick, 1990)'
_diffrn_ambient_temperature 100(2)
_diffrn_measured_fraction_theta_full 0.999
_diffrn_measured_fraction_theta_max 0.999
_diffrn_radiation_monochromator graphite
_diffrn_radiation_source 'fine-focus sealed tube'
_diffrn_radiation_type MoK\a
_diffrn_radiation_wavelength 0.71073
_diffrn_reflns_av_R_equivalents 0.0746
_diffrn_reflns_av_sigmaI/netI 0.1429
_diffrn_reflns_limit_h_max 15
_diffrn_reflns_limit_h_min -15
_diffrn_reflns_limit_k_max 16
_diffrn_reflns_limit_k_min -16
_diffrn_reflns_limit_l_max 19
_diffrn_reflns_limit_l_min -20
_diffrn_reflns_number 31969
_diffrn_reflns_theta_full 25.03
_diffrn_reflns_theta_max 25.03
_diffrn_reflns_theta_min 2.19
_exptl_absorpt_coefficient_mu 0.489
_exptl_absorpt_correction_T_max 0.9527
_exptl_absorpt_correction_T_min 0.8436
_exptl_absorpt_correction_type multi-scan
_exptl_absorpt_process_details
;
absorption corrections were made based on correspondance of
equivalent intensities usingprogram SADABS (G. Sheldrick, Bruker 
Analytical X-ray Systems, Madison, WI)
;
_exptl_crystal_density_diffrn 1.351
_exptl_crystal_density_method 'not measured'
_exptl_crystal_F_000 1207
_exptl_crystal_size_max 0.36
_exptl_crystal_size_mid 0.20
_exptl_crystal_size_min 0.10
_refine_diff_density_max 0.993
_refine_diff_density_min -0.934
_refine_diff_density_rms 0.085
_refine_ls_extinction_method none
_refine_ls_goodness_of_fit_ref 0.987
_refine_ls_hydrogen_treatment mixed
_refine_ls_matrix_type full
_refine_ls_number_parameters 755
_refine_ls_number_reflns 10093
_refine_ls_number_restraints 0
_refine_ls_restrained_S_all 0.987
_refine_ls_R_factor_all 0.1449
_refine_ls_R_factor_gt 0.0662
_refine_ls_shift/su_max 0.001
_refine_ls_shift/su_mean 0.000
_refine_ls_structure_factor_coef Fsqd
_refine_ls_weighting_details 'calc w=1/[\s^2^(Fo^2^)+(0.0554P)^2^+6.4153P] where P=(Fo^2^+2Fc^2^)/3'
_refine_ls_weighting_scheme calc
_refine_ls_wR_factor_gt 0.1265
_refine_ls_wR_factor_ref 0.1577
_reflns_number_gt 5648
_reflns_number_total 10093
_reflns_threshold_expression >2sigma(I)
_cod_data_source_file jp802462x_si_001.cif
_cod_data_source_block pk5
_cod_original_cell_volume 2857.9(3)
_cod_original_sg_symbol_H-M P-1
_cod_original_formula_sum 'C65 H59.50 B2 F7 Ni O P3'
_cod_database_code 1504401

loop_
_symmetry_equiv_pos_as_xyz
'x, y, z'
'-x, -y, -z'

loop_
_atom_site_label
_atom_site_type_symbol
_atom_site_fract_x
_atom_site_fract_y
_atom_site_fract_z
_atom_site_U_iso_or_equiv
_atom_site_adp_type
_atom_site_occupancy
_atom_site_symmetry_multiplicity
_atom_site_calc_flag
_atom_site_refinement_flags
H60 H 0.089(4) 0.231(4) 0.522(3) 0.030(14) Uiso 1 1 d .
C1 C 0.8407(4) 0.4505(4) 0.2659(3) 0.0201(11) Uani 1 1 d .
C2 C 0.7802(4) 0.5258(4) 0.2341(3) 0.0268(13) Uani 1 1 d .
H2 H 0.7327 0.5106 0.2087 0.032 Uiso 1 1 calc R
C3 C 0.7876(4) 0.6224(4) 0.2387(3) 0.0275(13) Uani 1 1 d .
H3 H 0.7462 0.6730 0.2160 0.033 Uiso 1 1 calc R
C4 C 0.8550(4) 0.6451(4) 0.2761(3) 0.0330(14) Uani 1 1 d .
H4 H 0.8610 0.7115 0.2787 0.040 Uiso 1 1 calc R
C5 C 0.9144(4) 0.5707(4) 0.3102(4) 0.0367(15) Uani 1 1 d .
H5 H 0.9596 0.5860 0.3374 0.044 Uiso 1 1 calc R
C6 C 0.9075(4) 0.4746(4) 0.3044(3) 0.0288(13) Uani 1 1 d .
H6 H 0.9491 0.4243 0.3270 0.035 Uiso 1 1 calc R
C7 C 0.8748(4) 0.2476(4) 0.3385(3) 0.0223(12) Uani 1 1 d .
C8 C 0.8162(4) 0.2554(4) 0.4240(3) 0.0296(13) Uani 1 1 d .
H8 H 0.7582 0.3022 0.4362 0.036 Uiso 1 1 calc R
C9 C 0.8419(5) 0.1956(4) 0.4910(4) 0.0387(15) Uani 1 1 d .
H9 H 0.8010 0.2009 0.5491 0.046 Uiso 1 1 calc R
C10 C 0.9262(5) 0.1288(4) 0.4741(4) 0.0404(16) Uani 1 1 d .
H10 H 0.9440 0.0882 0.5203 0.049 Uiso 1 1 calc R
C11 C 0.9852(5) 0.1204(4) 0.3904(4) 0.0434(16) Uani 1 1 d .
H11 H 1.0438 0.0741 0.3791 0.052 Uiso 1 1 calc R
C12 C 0.9600(4) 0.1792(4) 0.3220(4) 0.0326(14) Uani 1 1 d .
H12 H 1.0007 0.1725 0.2643 0.039 Uiso 1 1 calc R
C13 C 0.9481(4) 0.3136(4) 0.1537(3) 0.0216(12) Uani 1 1 d .
C14 C 1.0190(4) 0.3900(4) 0.1055(3) 0.0278(13) Uani 1 1 d .
H14 H 1.0125 0.4495 0.1255 0.033 Uiso 1 1 calc R
C15 C 1.0992(4) 0.3784(4) 0.0279(4) 0.0342(14) Uani 1 1 d .
H15 H 1.1461 0.4312 -0.0061 0.041 Uiso 1 1 calc R
C16 C 1.1118(4) 0.2915(4) -0.0006(3) 0.0355(14) Uani 1 1 d .
H16 H 1.1687 0.2837 -0.0528 0.043 Uiso 1 1 calc R
C17 C 1.0416(4) 0.2159(4) 0.0470(4) 0.0331(14) Uani 1 1 d .
H17 H 1.0496 0.1560 0.0273 0.040 Uiso 1 1 calc R
C18 C 0.9598(4) 0.2271(4) 0.1231(3) 0.0269(13) Uani 1 1 d .
H18 H 0.9108 0.1752 0.1551 0.032 Uiso 1 1 calc R
C19 C 0.6889(4) 0.0829(3) 0.3454(3) 0.0190(11) Uani 1 1 d .
C20 C 0.7077(4) 0.0424(3) 0.4217(3) 0.0218(12) Uani 1 1 d .
H20 H 0.6694 0.0673 0.4727 0.026 Uiso 1 1 calc R
C21 C 0.7824(4) -0.0341(3) 0.4226(3) 0.0248(12) Uani 1 1 d .
H21 H 0.7955 -0.0612 0.4746 0.030 Uiso 1 1 calc R
C22 C 0.8387(4) -0.0722(4) 0.3495(3) 0.0273(13) Uani 1 1 d .
H22 H 0.8899 -0.1248 0.3511 0.033 Uiso 1 1 calc R
C23 C 0.8194(4) -0.0324(4) 0.2738(3) 0.0276(13) Uani 1 1 d .
H23 H 0.8568 -0.0582 0.2233 0.033 Uiso 1 1 calc R
C24 C 0.7457(4) 0.0447(4) 0.2722(3) 0.0253(12) Uani 1 1 d .
H24 H 0.7337 0.0722 0.2199 0.030 Uiso 1 1 calc R
C25 C 0.4798(4) 0.1280(4) 0.3311(3) 0.0216(12) Uani 1 1 d .
C26 C 0.4857(4) 0.0330(4) 0.3170(3) 0.0283(13) Uani 1 1 d .
H26 H 0.5521 -0.0034 0.3067 0.034 Uiso 1 1 calc R
C27 C 0.3961(4) -0.0092(4) 0.3176(3) 0.0316(14) Uani 1 1 d .
H27 H 0.4008 -0.0748 0.3092 0.038 Uiso 1 1 calc R
C28 C 0.3000(4) 0.0434(4) 0.3304(3) 0.0311(14) Uani 1 1 d .
H28 H 0.2386 0.0143 0.3304 0.037 Uiso 1 1 calc R
C29 C 0.2928(4) 0.1390(4) 0.3433(3) 0.0293(13) Uani 1 1 d .
H29 H 0.2266 0.1755 0.3518 0.035 Uiso 1 1 calc R
C30 C 0.3824(4) 0.1812(4) 0.3437(3) 0.0245(12) Uani 1 1 d .
H30 H 0.3774 0.2467 0.3525 0.029 Uiso 1 1 calc R
C31 C 0.5379(4) 0.2273(4) 0.4357(3) 0.0212(12) Uani 1 1 d .
C32 C 0.4725(4) 0.1681(4) 0.5100(3) 0.0276(13) Uani 1 1 d .
H32 H 0.4575 0.1037 0.5084 0.033 Uiso 1 1 calc R
C33 C 0.4284(4) 0.2007(4) 0.5869(3) 0.0288(13) Uani 1 1 d .
H33 H 0.3832 0.1594 0.6377 0.035 Uiso 1 1 calc R
C34 C 0.4508(5) 0.2935(4) 0.5888(4) 0.0409(15) Uani 1 1 d .
H34 H 0.4218 0.3164 0.6415 0.049 Uiso 1 1 calc R
C35 C 0.5143(5) 0.3536(5) 0.5155(4) 0.0526(18) Uani 1 1 d .
H35 H 0.5290 0.4180 0.5176 0.063 Uiso 1 1 calc R
C36 C 0.5573(4) 0.3213(4) 0.4385(3) 0.0321(14) Uani 1 1 d .
H36 H 0.6002 0.3639 0.3874 0.038 Uiso 1 1 calc R
C37 C 0.6876(4) 0.3704(3) 0.0240(3) 0.0227(12) Uani 1 1 d .
C38 C 0.6430(4) 0.3873(4) -0.0400(3) 0.0281(13) Uani 1 1 d .
H38 H 0.5667 0.3946 -0.0244 0.034 Uiso 1 1 calc R
C39 C 0.7071(5) 0.3938(4) -0.1256(3) 0.0372(15) Uani 1 1 d .
H39 H 0.6745 0.4043 -0.1681 0.045 Uiso 1 1 calc R
C40 C 0.8183(4) 0.3850(4) -0.1503(3) 0.0281(13) Uani 1 1 d .
H40 H 0.8623 0.3891 -0.2095 0.034 Uiso 1 1 calc R
C41 C 0.8647(4) 0.3703(4) -0.0886(3) 0.0330(14) Uani 1 1 d .
H41 H 0.9412 0.3660 -0.1051 0.040 Uiso 1 1 calc R
C42 C 0.8001(4) 0.3617(4) -0.0022(3) 0.0296(13) Uani 1 1 d .
H42 H 0.8330 0.3496 0.0401 0.036 Uiso 1 1 calc R
C43 C 0.4834(4) 0.3042(4) 0.1408(3) 0.0245(12) Uani 1 1 d .
C44 C 0.4933(4) 0.2088(4) 0.1253(3) 0.0302(13) Uani 1 1 d .
H44 H 0.5589 0.1718 0.1193 0.036 Uiso 1 1 calc R
C45 C 0.4062(5) 0.1687(4) 0.1186(3) 0.0423(16) Uani 1 1 d .
H45 H 0.4132 0.1048 0.1060 0.051 Uiso 1 1 calc R
C46 C 0.3093(5) 0.2210(5) 0.1302(4) 0.0443(17) Uani 1 1 d .
H46 H 0.2501 0.1927 0.1261 0.053 Uiso 1 1 calc R
C47 C 0.2986(5) 0.3130(5) 0.1475(4) 0.0449(16) Uani 1 1 d .
H47 H 0.2317 0.3485 0.1559 0.054 Uiso 1 1 calc R
C48 C 0.3854(4) 0.3552(4) 0.1529(3) 0.0307(13) Uani 1 1 d .
H48 H 0.3774 0.4193 0.1650 0.037 Uiso 1 1 calc R
C49 C 0.5634(4) 0.4829(4) 0.1547(3) 0.0197(11) Uani 1 1 d .
C50 C 0.6043(4) 0.5658(4) 0.0906(3) 0.0238(12) Uani 1 1 d .
H50 H 0.6463 0.5582 0.0334 0.029 Uiso 1 1 calc R
C51 C 0.5843(4) 0.6597(4) 0.1095(4) 0.0291(13) Uani 1 1 d .
H51 H 0.6131 0.7156 0.0655 0.035 Uiso 1 1 calc R
C52 C 0.5225(4) 0.6713(4) 0.1923(4) 0.0339(14) Uani 1 1 d .
H52 H 0.5088 0.7350 0.2057 0.041 Uiso 1 1 calc R
C53 C 0.4804(4) 0.5883(4) 0.2562(4) 0.0340(14) Uani 1 1 d .
H53 H 0.4370 0.5959 0.3132 0.041 Uiso 1 1 calc R
C54 C 0.5012(4) 0.4959(4) 0.2376(3) 0.0259(12) Uani 1 1 d .
H54 H 0.4726 0.4401 0.2819 0.031 Uiso 1 1 calc R
C55A C 0.3211(10) 0.8971(9) 0.1573(8) 0.049(3) Uiso 0.50 1 d P
H55A H 0.3207 0.9607 0.1739 0.059 Uiso 0.50 1 calc PR
H55B H 0.3420 0.8455 0.1994 0.059 Uiso 0.50 1 calc PR
C55B C 0.3030(8) 0.8487(7) 0.1090(6) 0.022(2) Uiso 0.50 1 d P
H55C H 0.3187 0.7799 0.1337 0.026 Uiso 0.50 1 calc PR
H55D H 0.2871 0.8466 0.0571 0.026 Uiso 0.50 1 calc PR
C56 C 0.3999(5) 0.8999(5) 0.0799(4) 0.0592(19) Uani 1 1 d .
C57 C 0.1423(5) 0.9496(5) 0.1252(4) 0.0537(18) Uani 1 1 d .
H57A H 0.0861 0.9827 0.1681 0.064 Uiso 1 1 calc R
H57B H 0.1907 1.0008 0.0813 0.064 Uiso 1 1 calc R
C58 C 0.0905(6) 0.8999(5) 0.0831(5) 0.072(2) Uani 1 1 d .
H58A H 0.0455 0.8469 0.1259 0.086 Uiso 1 1 calc R
H58B H 0.1462 0.8722 0.0371 0.086 Uiso 1 1 calc R
H58C H 0.0451 0.9475 0.0583 0.086 Uiso 1 1 calc R
C59 C 0.1972(5) 0.3365(6) 0.4955(4) 0.0530(18) Uani 1 1 d .
H59 H 0.2329 0.2965 0.5308 0.064 Uiso 1 1 calc R
C60 C 0.1167(7) 0.2963(5) 0.4883(5) 0.066(2) Uani 1 1 d .
C61 C 0.1061(8) 0.3362(8) 0.4010(7) 0.030(3) Uani 0.50 1 d P
H61 H 0.0702 0.2990 0.3793 0.037 Uiso 0.50 1 calc PR
C62 C 0.1483(8) 0.4267(8) 0.3527(7) 0.030(3) Uani 0.50 1 d P
H62 H 0.1361 0.4542 0.3005 0.035 Uiso 0.50 1 calc PR
C63 C 0.2085(8) 0.4770(8) 0.3810(7) 0.026(3) Uani 0.50 1 d P
H63 H 0.2325 0.5415 0.3511 0.032 Uiso 0.50 1 calc PR
C64 C 0.2348(5) 0.4291(5) 0.4580(4) 0.0424(16) Uani 1 1 d .
C65 C 0.1603(11) 0.4929(10) 0.4492(8) 0.045(3) Uani 0.50 1 d P
C66 C 0.0569(10) 0.4663(9) 0.4660(7) 0.040(3) Uani 0.50 1 d P
H66 H 0.0050 0.5162 0.4582 0.048 Uiso 0.50 1 calc PR
C67 C 0.0264(11) 0.3701(10) 0.4935(8) 0.057(4) Uani 0.50 1 d P
H67 H -0.0471 0.3517 0.5145 0.068 Uiso 0.50 1 calc PR
C68 C 0.2991(9) 0.4901(9) 0.4822(7) 0.043(3) Uani 0.50 1 d P
H68A H 0.2884 0.5598 0.4590 0.064 Uiso 0.50 1 calc PR
H68B H 0.3759 0.4718 0.4583 0.064 Uiso 0.50 1 calc PR
H68C H 0.2755 0.4789 0.5453 0.064 Uiso 0.50 1 calc PR
C69 C 0.1919(11) 0.5963(10) 0.4166(9) 0.063(4) Uani 0.50 1 d P
H69A H 0.2512 0.6075 0.4343 0.094 Uiso 0.50 1 calc PR
H69B H 0.1299 0.6391 0.4405 0.094 Uiso 0.50 1 calc PR
H69C H 0.2157 0.6115 0.3534 0.094 Uiso 0.50 1 calc PR
P1 P 0.83450(10) 0.32539(10) 0.25246(8) 0.0204(3) Uani 1 1 d .
P2 P 0.59571(11) 0.18579(10) 0.33325(8) 0.0217(3) Uani 1 1 d .
P3 P 0.60375(11) 0.35810(10) 0.13711(8) 0.0212(3) Uani 1 1 d .
B1 B 0.6992(6) 0.9204(5) 0.1115(4) 0.0353(17) Uani 1 1 d .
B2 B 0.1490(6) 0.8317(7) 0.2665(5) 0.056(2) Uani 1 1 d .
F1 F 0.6805(3) 1.0184(2) 0.1055(2) 0.0644(11) Uani 1 1 d .
F2 F 0.8080(3) 0.9035(3) 0.1017(3) 0.0842(14) Uani 1 1 d .
F3 F 0.6420(4) 0.8683(3) 0.1910(2) 0.0856(14) Uani 1 1 d .
F4 F 0.6831(3) 0.8876(2) 0.0463(2) 0.0445(9) Uani 1 1 d .
F5 F 0.2245(4) 0.7760(6) 0.2897(3) 0.194(4) Uani 1 1 d .
F6 F 0.0663(4) 0.7814(3) 0.2724(2) 0.0703(12) Uani 1 1 d .
F7 F 0.1139(3) 0.9066(3) 0.3090(2) 0.0727(12) Uani 1 1 d .
Ni1 Ni 0.68884(5) 0.30181(5) 0.22646(4) 0.02107(19) Uani 1 1 d .
O3 O 0.2062(3) 0.8783(3) 0.1694(2) 0.0511(11) Uani 1 1 d .

loop_
_atom_site_aniso_label
_atom_site_aniso_U_11
_atom_site_aniso_U_22
_atom_site_aniso_U_33
_atom_site_aniso_U_23
_atom_site_aniso_U_13
_atom_site_aniso_U_12
C1 0.019(3) 0.027(3) 0.016(3) -0.004(2) -0.006(2) -0.002(2)
C2 0.028(3) 0.033(3) 0.021(3) -0.005(3) -0.012(3) 0.000(3)
C3 0.022(3) 0.031(3) 0.029(3) -0.003(3) -0.011(3) -0.001(3)
C4 0.032(3) 0.034(3) 0.029(3) -0.013(3) -0.003(3) -0.001(3)
C5 0.038(4) 0.041(4) 0.045(4) -0.016(3) -0.027(3) 0.003(3)
C6 0.030(3) 0.029(3) 0.033(3) -0.010(3) -0.017(3) 0.004(3)
C7 0.022(3) 0.028(3) 0.020(3) 0.004(2) -0.014(2) -0.010(2)
C8 0.032(3) 0.030(3) 0.033(4) -0.005(3) -0.018(3) -0.009(3)
C9 0.050(4) 0.046(4) 0.026(3) -0.001(3) -0.018(3) -0.018(3)
C10 0.041(4) 0.049(4) 0.033(4) 0.019(3) -0.026(3) -0.019(3)
C11 0.030(3) 0.041(4) 0.058(5) 0.013(3) -0.028(3) -0.006(3)
C12 0.029(3) 0.036(3) 0.036(4) -0.001(3) -0.019(3) 0.002(3)
C13 0.018(3) 0.026(3) 0.019(3) 0.001(2) -0.009(2) 0.000(2)
C14 0.023(3) 0.039(3) 0.023(3) -0.005(3) -0.009(3) -0.005(3)
C15 0.025(3) 0.040(4) 0.029(3) 0.001(3) -0.002(3) -0.007(3)
C16 0.027(3) 0.052(4) 0.021(3) -0.004(3) -0.006(3) 0.007(3)
C17 0.033(3) 0.037(4) 0.034(4) -0.016(3) -0.016(3) 0.009(3)
C18 0.021(3) 0.034(3) 0.026(3) -0.006(3) -0.008(3) -0.001(3)
C19 0.020(3) 0.012(3) 0.026(3) -0.005(2) -0.010(2) 0.001(2)
C20 0.023(3) 0.024(3) 0.016(3) -0.001(2) -0.005(2) -0.004(2)
C21 0.021(3) 0.022(3) 0.026(3) 0.006(2) -0.008(3) -0.001(2)
C22 0.021(3) 0.025(3) 0.036(4) -0.007(3) -0.011(3) 0.004(2)
C23 0.027(3) 0.025(3) 0.035(3) -0.013(3) -0.014(3) 0.003(3)
C24 0.030(3) 0.022(3) 0.026(3) 0.002(2) -0.015(3) -0.004(3)
C25 0.023(3) 0.024(3) 0.015(3) 0.000(2) -0.004(2) -0.006(2)
C26 0.030(3) 0.027(3) 0.034(3) -0.002(3) -0.021(3) 0.000(3)
C27 0.033(3) 0.029(3) 0.039(4) -0.007(3) -0.020(3) -0.003(3)
C28 0.035(3) 0.035(3) 0.025(3) 0.002(3) -0.013(3) -0.016(3)
C29 0.020(3) 0.043(4) 0.021(3) -0.003(3) -0.005(3) -0.003(3)
C30 0.024(3) 0.030(3) 0.018(3) -0.004(2) -0.006(2) -0.002(3)
C31 0.023(3) 0.022(3) 0.022(3) 0.000(2) -0.015(3) 0.002(2)
C32 0.035(3) 0.024(3) 0.026(3) -0.001(3) -0.017(3) -0.001(3)
C33 0.025(3) 0.036(3) 0.023(3) -0.001(3) -0.009(3) -0.003(3)
C34 0.041(4) 0.046(4) 0.031(4) -0.020(3) -0.002(3) 0.004(3)
C35 0.067(5) 0.037(4) 0.044(4) -0.023(3) 0.003(4) -0.016(3)
C36 0.034(3) 0.031(3) 0.029(3) -0.005(3) -0.008(3) -0.006(3)
C37 0.024(3) 0.020(3) 0.027(3) -0.004(2) -0.014(3) -0.004(2)
C38 0.026(3) 0.032(3) 0.030(3) -0.003(3) -0.016(3) 0.002(3)
C39 0.048(4) 0.051(4) 0.015(3) -0.001(3) -0.015(3) -0.006(3)
C40 0.039(4) 0.023(3) 0.016(3) -0.002(2) -0.005(3) -0.004(3)
C41 0.025(3) 0.043(4) 0.028(3) -0.003(3) -0.008(3) -0.002(3)
C42 0.035(3) 0.031(3) 0.028(3) 0.000(3) -0.020(3) -0.003(3)
C43 0.026(3) 0.027(3) 0.018(3) 0.006(2) -0.009(3) -0.006(3)
C44 0.035(3) 0.035(3) 0.018(3) 0.001(3) -0.007(3) -0.010(3)
C45 0.059(5) 0.035(4) 0.028(4) -0.003(3) -0.008(3) -0.021(3)
C46 0.043(4) 0.067(5) 0.027(4) 0.000(3) -0.016(3) -0.030(4)
C47 0.036(4) 0.057(4) 0.044(4) 0.008(3) -0.026(3) -0.011(3)
C48 0.036(3) 0.029(3) 0.030(3) 0.005(3) -0.019(3) -0.007(3)
C49 0.013(3) 0.027(3) 0.021(3) -0.002(2) -0.010(2) -0.003(2)
C50 0.017(3) 0.029(3) 0.027(3) -0.003(3) -0.013(2) -0.002(2)
C51 0.031(3) 0.028(3) 0.035(4) -0.002(3) -0.020(3) -0.002(3)
C52 0.037(3) 0.032(3) 0.044(4) -0.020(3) -0.023(3) 0.013(3)
C53 0.029(3) 0.048(4) 0.030(3) -0.012(3) -0.017(3) 0.007(3)
C54 0.030(3) 0.028(3) 0.021(3) -0.005(2) -0.011(3) 0.002(3)
C56 0.042(4) 0.067(5) 0.047(4) 0.014(4) -0.008(4) 0.000(4)
C57 0.056(4) 0.067(5) 0.040(4) -0.008(3) -0.019(4) -0.011(4)
C58 0.099(6) 0.063(5) 0.069(5) -0.001(4) -0.051(5) -0.016(4)
C59 0.045(4) 0.080(5) 0.039(4) 0.000(4) -0.029(4) 0.000(4)
C60 0.094(6) 0.030(4) 0.103(7) 0.000(4) -0.076(5) 0.001(4)
C61 0.030(6) 0.029(7) 0.039(7) -0.006(6) -0.021(6) 0.007(5)
C62 0.021(6) 0.049(8) 0.027(6) -0.014(6) -0.016(5) 0.003(5)
C63 0.013(5) 0.029(6) 0.027(7) 0.002(5) -0.001(5) 0.000(5)
C64 0.032(4) 0.061(5) 0.034(4) -0.023(3) -0.008(3) 0.013(4)
C65 0.051(9) 0.060(10) 0.018(7) -0.014(7) 0.002(7) -0.014(8)
C66 0.048(8) 0.035(8) 0.043(8) -0.004(6) -0.026(7) -0.002(6)
C67 0.059(9) 0.061(10) 0.058(10) -0.013(8) -0.029(8) 0.006(8)
C68 0.031(7) 0.059(8) 0.037(7) -0.008(6) -0.010(6) -0.009(6)
C69 0.057(9) 0.064(10) 0.067(10) -0.024(8) -0.015(8) 0.003(8)
P1 0.0195(7) 0.0240(8) 0.0187(7) -0.0028(6) -0.0091(6) -0.0002(6)
P2 0.0222(8) 0.0241(8) 0.0215(8) -0.0034(6) -0.0117(6) -0.0003(6)
P3 0.0223(7) 0.0237(8) 0.0192(8) -0.0013(6) -0.0109(6) -0.0008(6)
B1 0.038(4) 0.042(5) 0.021(4) -0.011(3) -0.002(3) -0.003(4)
B2 0.038(5) 0.094(7) 0.032(5) -0.012(5) -0.017(4) 0.026(5)
F1 0.114(3) 0.035(2) 0.057(3) -0.0171(18) -0.044(2) 0.011(2)
F2 0.062(3) 0.138(4) 0.085(3) -0.069(3) -0.047(3) 0.039(3)
F3 0.131(4) 0.078(3) 0.041(3) 0.000(2) -0.019(3) -0.042(3)
F4 0.060(2) 0.043(2) 0.039(2) -0.0137(16) -0.0254(18) -0.0021(17)
F5 0.111(4) 0.381(10) 0.045(3) -0.025(4) -0.030(3) 0.154(6)
F6 0.099(3) 0.047(2) 0.048(2) -0.0142(19) 0.003(2) -0.028(2)
F7 0.065(3) 0.109(3) 0.052(2) -0.045(2) -0.004(2) -0.034(2)
Ni1 0.0203(4) 0.0252(4) 0.0198(4) -0.0026(3) -0.0109(3) 0.0002(3)
O3 0.035(2) 0.083(3) 0.032(3) -0.015(2) -0.007(2) 0.003(2)

loop_
_atom_type_symbol
_atom_type_description
_atom_type_scat_dispersion_real
_atom_type_scat_dispersion_imag
_atom_type_scat_source
C C 0.0033 0.0016 'International Tables Vol C Tables 4.2.6.8 and 6.1.1.4'
H H 0.0000 0.0000 'International Tables Vol C Tables 4.2.6.8 and 6.1.1.4'
P P 0.1023 0.0942 'International Tables Vol C Tables 4.2.6.8 and 6.1.1.4'
B B 0.0013 0.0007 'International Tables Vol C Tables 4.2.6.8 and 6.1.1.4'
F F 0.0171 0.0103 'International Tables Vol C Tables 4.2.6.8 and 6.1.1.4'
Ni Ni 0.3393 1.1124 'International Tables Vol C Tables 4.2.6.8 and 6.1.1.4'
O O 0.0106 0.0060 'International Tables Vol C Tables 4.2.6.8 and 6.1.1.4'

loop_
_geom_angle_atom_site_label_1
_geom_angle_atom_site_label_2
_geom_angle_atom_site_label_3
_geom_angle
_geom_angle_site_symmetry_3
C6 C1 C2 118.1(5) .
C6 C1 P1 122.1(4) .
C2 C1 P1 119.7(4) .
C3 C2 C1 121.3(5) .
C4 C3 C2 119.8(5) .
C3 C4 C5 119.9(5) .
C6 C5 C4 119.9(5) .
C5 C6 C1 120.9(5) .
C12 C7 C8 118.8(5) .
C12 C7 P1 122.4(4) .
C8 C7 P1 118.8(4) .
C9 C8 C7 120.5(5) .
C10 C9 C8 120.2(5) .
C9 C10 C11 120.1(5) .
C10 C11 C12 120.7(6) .
C7 C12 C11 119.7(5) .
C18 C13 C14 119.2(5) .
C18 C13 P1 118.3(4) .
C14 C13 P1 122.3(4) .
C15 C14 C13 119.2(5) .
C16 C15 C14 121.1(5) .
C15 C16 C17 119.7(5) .
C18 C17 C16 120.0(5) .
C17 C18 C13 120.7(5) .
C24 C19 C20 119.0(4) .
C24 C19 P2 116.4(4) .
C20 C19 P2 124.6(4) .
C21 C20 C19 119.4(5) .
C20 C21 C22 121.5(5) .
C21 C22 C23 119.1(5) .
C24 C23 C22 119.8(5) .
C23 C24 C19 121.2(5) .
C26 C25 C30 118.8(5) .
C26 C25 P2 122.3(4) .
C30 C25 P2 118.9(4) .
C27 C26 C25 120.8(5) .
C28 C27 C26 120.2(5) .
C27 C28 C29 120.0(5) .
C28 C29 C30 120.0(5) .
C29 C30 C25 120.2(5) .
C36 C31 C32 118.9(5) .
C36 C31 P2 119.3(4) .
C32 C31 P2 121.8(4) .
C31 C32 C33 121.3(5) .
C34 C33 C32 119.0(5) .
C35 C34 C33 120.6(5) .
C34 C35 C36 120.4(5) .
C31 C36 C35 119.9(5) .
C38 C37 C42 117.3(5) .
C38 C37 P3 121.6(4) .
C42 C37 P3 121.1(4) .
C39 C38 C37 121.3(5) .
C38 C39 C40 120.6(5) .
C41 C40 C39 119.3(5) .
C40 C41 C42 120.1(5) .
C41 C42 C37 121.4(5) .
C48 C43 C44 119.3(5) .
C48 C43 P3 123.1(4) .
C44 C43 P3 117.5(4) .
C45 C44 C43 119.3(5) .
C46 C45 C44 120.5(5) .
C47 C46 C45 120.3(5) .
C46 C47 C48 120.1(6) .
C43 C48 C47 120.5(5) .
C54 C49 C50 118.6(5) .
C54 C49 P3 118.7(4) .
C50 C49 P3 122.1(4) .
C49 C50 C51 120.7(5) .
C52 C51 C50 119.9(5) .
C51 C52 C53 119.3(5) .
C54 C53 C52 120.6(5) .
C53 C54 C49 120.8(5) .
C56 C55A O3 120.1(9) .
C56 C55B O3 122.6(8) .
C55A C56 C55B 55.2(7) .
C58 C57 O3 111.4(5) .
C60 C59 C64 127.3(6) .
C59 C60 C67 108.9(8) .
C59 C60 C61 111.7(8) .
C67 C60 C61 67.9(7) .
C62 C61 C60 120.3(9) .
C61 C62 C63 119.7(10) .
C62 C63 C64 119.3(9) .
C65 C64 C59 113.2(8) .
C65 C64 C63 49.0(6) .
C59 C64 C63 115.6(6) .
C65 C64 C68 99.3(9) .
C59 C64 C68 130.0(7) .
C63 C64 C68 114.4(8) .
C64 C65 C66 122.3(12) .
C64 C65 C69 116.9(11) .
C66 C65 C69 120.7(13) .
C67 C66 C65 121.8(12) .
C67 C66 C66 104.2(12) 2_566
C65 C66 C66 118.3(12) 2_566
C66 C67 C60 115.1(12) .
C13 P1 C1 105.1(2) .
C13 P1 C7 104.0(2) .
C1 P1 C7 104.1(2) .
C13 P1 Ni1 105.10(16) .
C1 P1 Ni1 112.79(16) .
C7 P1 Ni1 124.08(16) .
C19 P2 C31 108.0(2) .
C19 P2 C25 103.9(2) .
C31 P2 C25 101.8(2) .
C19 P2 Ni1 107.46(16) .
C31 P2 Ni1 112.13(17) .
C25 P2 Ni1 122.64(16) .
C37 P3 C43 101.5(2) .
C37 P3 C49 106.3(2) .
C43 P3 C49 105.7(2) .
C37 P3 Ni1 114.58(17) .
C43 P3 Ni1 124.36(16) .
C49 P3 Ni1 103.00(15) .
F1 B1 F3 112.1(5) .
F1 B1 F4 112.0(5) .
F3 B1 F4 112.0(5) .
F1 B1 F2 106.6(5) .
F3 B1 F2 106.0(6) .
F4 B1 F2 107.7(5) .
F5 B2 F6 113.7(9) .
F5 B2 F7 112.3(7) .
F6 B2 F7 110.8(6) .
F5 B2 O3 105.2(6) .
F6 B2 O3 107.3(6) .
F7 B2 O3 107.1(7) .
P3 Ni1 P2 110.91(5) .
P3 Ni1 P1 141.96(6) .
P2 Ni1 P1 107.02(5) .
C55B O3 C57 111.1(5) .
C55B O3 C55A 51.6(6) .
C57 O3 C55A 122.2(6) .
C55B O3 B2 129.4(6) .
C57 O3 B2 117.9(4) .
C55A O3 B2 106.8(6) .

loop_
_geom_bond_atom_site_label_1
_geom_bond_atom_site_label_2
_geom_bond_distance
_geom_bond_site_symmetry_2
C1 C6 1.389(6) .
C1 C2 1.390(6) .
C1 P1 1.825(5) .
C2 C3 1.383(7) .
C3 C4 1.373(7) .
C4 C5 1.389(7) .
C5 C6 1.381(7) .
C7 C12 1.390(7) .
C7 C8 1.397(7) .
C7 P1 1.830(5) .
C8 C9 1.383(7) .
C9 C10 1.368(8) .
C10 C11 1.373(8) .
C11 C12 1.393(7) .
C13 C18 1.390(7) .
C13 C14 1.394(7) .
C13 P1 1.825(5) .
C14 C15 1.387(7) .
C15 C16 1.376(7) .
C16 C17 1.379(7) .
C17 C18 1.378(7) .
C19 C24 1.388(7) .
C19 C20 1.395(6) .
C19 P2 1.823(5) .
C20 C21 1.383(6) .
C21 C22 1.384(7) .
C22 C23 1.386(7) .
C23 C24 1.381(7) .
C25 C26 1.389(7) .
C25 C30 1.394(7) .
C25 P2 1.831(5) .
C26 C27 1.380(7) .
C27 C28 1.375(7) .
C28 C29 1.387(7) .
C29 C30 1.388(7) .
C31 C36 1.377(7) .
C31 C32 1.379(7) .
C31 P2 1.827(5) .
C32 C33 1.380(7) .
C33 C34 1.368(7) .
C34 C35 1.366(8) .
C35 C36 1.381(7) .
C37 C38 1.389(6) .
C37 C42 1.395(7) .
C37 P3 1.810(5) .
C38 C39 1.376(7) .
C39 C40 1.382(7) .
C40 C41 1.373(7) .
C41 C42 1.386(7) .
C43 C48 1.387(7) .
C43 C44 1.397(7) .
C43 P3 1.816(5) .
C44 C45 1.392(7) .
C45 C46 1.383(8) .
C46 C47 1.362(8) .
C47 C48 1.392(7) .
C49 C54 1.387(7) .
C49 C50 1.394(6) .
C49 P3 1.824(5) .
C50 C51 1.394(7) .
C51 C52 1.379(7) .
C52 C53 1.396(7) .
C53 C54 1.373(7) .
C55A C56 1.340(13) .
C55A O3 1.509(12) .
C55B C56 1.407(11) .
C55B O3 1.409(10) .
C57 C58 1.470(8) .
C57 O3 1.496(7) .
C59 C60 1.317(9) .
C59 C64 1.360(8) .
C60 C67 1.489(14) .
C60 C61 1.518(12) .
C61 C62 1.386(14) .
C62 C63 1.386(13) .
C63 C64 1.477(12) .
C64 C65 1.289(14) .
C64 C68 1.483(12) .
C65 C66 1.373(16) .
C65 C69 1.469(17) .
C66 C67 1.369(16) .
C66 C66 1.85(2) 2_566
P1 Ni1 2.2145(14) .
P2 Ni1 2.2080(15) .
P3 Ni1 2.1820(14) .
B1 F1 1.351(7) .
B1 F3 1.358(7) .
B1 F4 1.384(7) .
B1 F2 1.395(7) .
B2 F5 1.328(8) .
B2 F6 1.329(9) .
B2 F7 1.349(9) .
B2 O3 1.554(8) .

loop_
_geom_torsion_atom_site_label_1
_geom_torsion_atom_site_label_2
_geom_torsion_atom_site_label_3
_geom_torsion_atom_site_label_4
_geom_torsion
_geom_torsion_site_symmetry_1
_geom_torsion_site_symmetry_4
C6 C1 C2 C3 1.4(7) . .
P1 C1 C2 C3 -176.2(4) . .
C1 C2 C3 C4 -0.7(8) . .
C2 C3 C4 C5 -0.8(8) . .
C3 C4 C5 C6 1.6(8) . .
C4 C5 C6 C1 -0.9(8) . .
C2 C1 C6 C5 -0.6(7) . .
P1 C1 C6 C5 177.0(4) . .
C12 C7 C8 C9 -0.5(7) . .
P1 C7 C8 C9 177.9(4) . .
C7 C8 C9 C10 0.8(8) . .
C8 C9 C10 C11 -0.5(8) . .
C9 C10 C11 C12 -0.3(8) . .
C8 C7 C12 C11 -0.2(7) . .
P1 C7 C12 C11 -178.5(4) . .
C10 C11 C12 C7 0.6(8) . .
C18 C13 C14 C15 0.4(7) . .
P1 C13 C14 C15 -175.6(4) . .
C13 C14 C15 C16 -2.2(8) . .
C14 C15 C16 C17 2.3(8) . .
C15 C16 C17 C18 -0.6(8) . .
C16 C17 C18 C13 -1.2(8) . .
C14 C13 C18 C17 1.3(7) . .
P1 C13 C18 C17 177.4(4) . .
C24 C19 C20 C21 0.3(7) . .
P2 C19 C20 C21 -178.4(3) . .
C19 C20 C21 C22 -0.5(7) . .
C20 C21 C22 C23 0.0(7) . .
C21 C22 C23 C24 0.7(7) . .
C22 C23 C24 C19 -0.9(7) . .
C20 C19 C24 C23 0.4(7) . .
P2 C19 C24 C23 179.2(4) . .
C30 C25 C26 C27 -1.8(7) . .
P2 C25 C26 C27 178.6(4) . .
C25 C26 C27 C28 1.5(8) . .
C26 C27 C28 C29 -0.4(8) . .
C27 C28 C29 C30 -0.3(8) . .
C28 C29 C30 C25 0.0(7) . .
C26 C25 C30 C29 1.0(7) . .
P2 C25 C30 C29 -179.4(4) . .
C36 C31 C32 C33 -1.3(7) . .
P2 C31 C32 C33 -179.3(4) . .
C31 C32 C33 C34 -0.2(7) . .
C32 C33 C34 C35 1.0(8) . .
C33 C34 C35 C36 -0.3(9) . .
C32 C31 C36 C35 2.1(8) . .
P2 C31 C36 C35 -179.9(4) . .
C34 C35 C36 C31 -1.3(9) . .
C42 C37 C38 C39 0.9(7) . .
P3 C37 C38 C39 -178.1(4) . .
C37 C38 C39 C40 -1.0(8) . .
C38 C39 C40 C41 -0.3(8) . .
C39 C40 C41 C42 1.7(8) . .
C40 C41 C42 C37 -1.8(8) . .
C38 C37 C42 C41 0.5(7) . .
P3 C37 C42 C41 179.5(4) . .
C48 C43 C44 C45 2.8(7) . .
P3 C43 C44 C45 -173.4(4) . .
C43 C44 C45 C46 -2.3(8) . .
C44 C45 C46 C47 0.6(9) . .
C45 C46 C47 C48 0.5(9) . .
C44 C43 C48 C47 -1.7(7) . .
P3 C43 C48 C47 174.3(4) . .
C46 C47 C48 C43 0.0(8) . .
C54 C49 C50 C51 0.8(7) . .
P3 C49 C50 C51 -170.8(4) . .
C49 C50 C51 C52 -0.6(7) . .
C50 C51 C52 C53 -0.2(7) . .
C51 C52 C53 C54 0.9(7) . .
C52 C53 C54 C49 -0.7(7) . .
C50 C49 C54 C53 -0.2(7) . .
P3 C49 C54 C53 171.7(4) . .
O3 C55A C56 C55B -25.4(8) . .
O3 C55B C56 C55A 28.1(9) . .
C64 C59 C60 C67 -41.9(11) . .
C64 C59 C60 C61 31.1(11) . .
C59 C60 C61 C62 -22.1(12) . .
C67 C60 C61 C62 80.3(11) . .
C60 C61 C62 C63 5.5(15) . .
C61 C62 C63 C64 5.5(14) . .
C60 C59 C64 C65 32.7(12) . .
C60 C59 C64 C63 -21.4(11) . .
C60 C59 C64 C68 158.9(9) . .
C62 C63 C64 C65 -99.0(12) . .
C62 C63 C64 C59 0.4(12) . .
C62 C63 C64 C68 -179.8(9) . .
C59 C64 C65 C66 -7.9(15) . .
C63 C64 C65 C66 96.5(14) . .
C68 C64 C65 C66 -149.2(11) . .
C59 C64 C65 C69 174.6(9) . .
C63 C64 C65 C69 -81.0(12) . .
C68 C64 C65 C69 33.3(12) . .
C64 C65 C66 C67 0.4(19) . .
C69 C65 C66 C67 177.7(12) . .
C64 C65 C66 C66 131.8(13) . 2_566
C69 C65 C66 C66 -50.8(18) . 2_566
C65 C66 C67 C60 -10.8(17) . .
C66 C66 C67 C60 -147.9(10) 2_566 .
C59 C60 C67 C66 27.9(13) . .
C61 C60 C67 C66 -78.5(11) . .
C18 C13 P1 C1 -175.4(4) . .
C14 C13 P1 C1 0.6(4) . .
C18 C13 P1 C7 75.5(4) . .
C14 C13 P1 C7 -108.5(4) . .
C18 C13 P1 Ni1 -56.2(4) . .
C14 C13 P1 Ni1 119.8(4) . .
C6 C1 P1 C13 -83.4(4) . .
C2 C1 P1 C13 94.2(4) . .
C6 C1 P1 C7 25.6(5) . .
C2 C1 P1 C7 -156.8(4) . .
C6 C1 P1 Ni1 162.7(4) . .
C2 C1 P1 Ni1 -19.8(4) . .
C12 C7 P1 C13 -14.7(5) . .
C8 C7 P1 C13 167.0(4) . .
C12 C7 P1 C1 -124.5(4) . .
C8 C7 P1 C1 57.1(4) . .
C12 C7 P1 Ni1 104.8(4) . .
C8 C7 P1 Ni1 -73.5(4) . .
C24 C19 P2 C31 -176.5(4) . .
C20 C19 P2 C31 2.2(5) . .
C24 C19 P2 C25 76.0(4) . .
C20 C19 P2 C25 -105.3(4) . .
C24 C19 P2 Ni1 -55.3(4) . .
C20 C19 P2 Ni1 123.4(4) . .
C36 C31 P2 C19 117.2(4) . .
C32 C31 P2 C19 -64.9(4) . .
C36 C31 P2 C25 -133.9(4) . .
C32 C31 P2 C25 44.1(4) . .
C36 C31 P2 Ni1 -1.1(4) . .
C32 C31 P2 Ni1 176.9(3) . .
C26 C25 P2 C19 -16.0(5) . .
C30 C25 P2 C19 164.4(4) . .
C26 C25 P2 C31 -128.1(4) . .
C30 C25 P2 C31 52.3(4) . .
C26 C25 P2 Ni1 105.7(4) . .
C30 C25 P2 Ni1 -73.9(4) . .
C38 C37 P3 C43 31.2(5) . .
C42 C37 P3 C43 -147.8(4) . .
C38 C37 P3 C49 -79.2(4) . .
C42 C37 P3 C49 101.8(4) . .
C38 C37 P3 Ni1 167.8(3) . .
C42 C37 P3 Ni1 -11.2(5) . .
C48 C43 P3 C37 -109.4(4) . .
C44 C43 P3 C37 66.6(4) . .
C48 C43 P3 C49 1.3(5) . .
C44 C43 P3 C49 177.3(4) . .
C48 C43 P3 Ni1 119.8(4) . .
C44 C43 P3 Ni1 -64.2(4) . .
C54 C49 P3 C37 -177.6(4) . .
C50 C49 P3 C37 -6.0(4) . .
C54 C49 P3 C43 75.0(4) . .
C50 C49 P3 C43 -113.4(4) . .
C54 C49 P3 Ni1 -56.8(4) . .
C50 C49 P3 Ni1 114.8(4) . .
C37 P3 Ni1 P2 -134.14(17) . .
C43 P3 Ni1 P2 -8.8(2) . .
C49 P3 Ni1 P2 110.93(17) . .
C37 P3 Ni1 P1 50.4(2) . .
C43 P3 Ni1 P1 175.8(2) . .
C49 P3 Ni1 P1 -64.56(19) . .
C19 P2 Ni1 P3 132.69(16) . .
C31 P2 Ni1 P3 -108.75(17) . .
C25 P2 Ni1 P3 12.7(2) . .
C19 P2 Ni1 P1 -50.21(17) . .
C31 P2 Ni1 P1 68.34(17) . .
C25 P2 Ni1 P1 -170.2(2) . .
C13 P1 Ni1 P3 -57.15(19) . .
C1 P1 Ni1 P3 56.81(19) . .
C7 P1 Ni1 P3 -176.1(2) . .
C13 P1 Ni1 P2 127.26(17) . .
C1 P1 Ni1 P2 -118.78(17) . .
C7 P1 Ni1 P2 8.3(2) . .
C56 C55B O3 C57 89.0(9) . .
C56 C55B O3 C55A -26.0(8) . .
C56 C55B O3 B2 -106.0(10) . .
C58 C57 O3 C55B 74.2(7) . .
C58 C57 O3 C55A 131.3(8) . .
C58 C57 O3 B2 -92.7(7) . .
C56 C55A O3 C55B 26.6(9) . .
C56 C55A O3 C57 -65.9(12) . .
C56 C55A O3 B2 154.0(10) . .
F5 B2 O3 C55B 18.6(11) . .
F6 B2 O3 C55B -102.8(7) . .
F7 B2 O3 C55B 138.3(7) . .
F5 B2 O3 C57 -177.3(6) . .
F6 B2 O3 C57 61.3(8) . .
F7 B2 O3 C57 -57.6(7) . .
F5 B2 O3 C55A -35.1(10) . .
F6 B2 O3 C55A -156.5(7) . .
F7 B2 O3 C55A 84.5(7) . .
